data_7133692
loop_
_publ_author_name
'Shi, Siyu'
'Gu, Mengyun'
'Chen, Danna'
'Li, Ruya'
'Shen, Zhiqiang'
'Huang, Jinqi'
'Yan, Wenjin'

_publ_section_title
;
 Organocatalytic enantio- and diastereoselective synthesis of
 trifluoro-ethylamine allenoate derivatives containing axial and central
 chiralities.
;
_journal_issue 79
_journal_name_full 'Chemical communications (Cambridge, England)'
_journal_page_first 11116
_journal_page_last 11119
_journal_paper_doi 10.1039/d4cc03297g
_journal_volume 60
_journal_year 2024
_chemical_formula_sum 'C27 H24 F3 N2 O5 S'
_chemical_formula_weight 545.54
_space_group_crystal_system monoclinic
_space_group_IT_number 14
_space_group_name_Hall '-P 2yn'
_space_group_name_H-M_alt 'P 1 21/n 1'
_atom_sites_solution_hydrogens geom
_atom_sites_solution_primary direct
_atom_sites_solution_secondary difmap
_audit_creation_method SHELXL-2014/7
_audit_update_record
;
2024-06-26 deposited with the CCDC.	2024-09-05 downloaded from the CCDC.
;
_cell_angle_alpha 90
_cell_angle_beta 96.411(7)
_cell_angle_gamma 90
_cell_formula_units_Z 4
_cell_length_a 6.775(4)
_cell_length_b 29.533(16)
_cell_length_c 13.366(7)
_cell_measurement_reflns_used 3315
_cell_measurement_temperature 296(2)
_cell_measurement_theta_max 21.14
_cell_measurement_theta_min 2.76
_cell_volume 2658(3)
_computing_cell_refinement 'Bruker SMART'
_computing_data_collection 'Bruker SMART APEX II'
_computing_data_reduction 'Bruker SAINT'
_computing_molecular_graphics SHELXTL
_computing_publication_material SHELXTL
_computing_structure_refinement 'SHELXL-2014/7 (Sheldrick, 2014)'
_computing_structure_solution 'SHELXL-2014/7 (Sheldrick, 2014)'
_diffrn_ambient_temperature 296(2)
_diffrn_detector_area_resol_mean 'fine-focus sealed tube'
_diffrn_measured_fraction_theta_full 0.975
_diffrn_measured_fraction_theta_max 0.975
_diffrn_measurement_device_type 'Bruker APEX II area detector'
_diffrn_measurement_method '\w scan'
_diffrn_radiation_type MoK\a
_diffrn_radiation_wavelength 0.71073
_diffrn_reflns_av_R_equivalents 0.1209
_diffrn_reflns_av_unetI/netI 0.1045
_diffrn_reflns_Laue_measured_fraction_full 0.975
_diffrn_reflns_Laue_measured_fraction_max 0.975
_diffrn_reflns_limit_h_max 5
_diffrn_reflns_limit_h_min -8
_diffrn_reflns_limit_k_max 35
_diffrn_reflns_limit_k_min -35
_diffrn_reflns_limit_l_max 15
_diffrn_reflns_limit_l_min -15
_diffrn_reflns_number 16697
_diffrn_reflns_point_group_measured_fraction_full 0.975
_diffrn_reflns_point_group_measured_fraction_max 0.975
_diffrn_reflns_theta_full 24.999
_diffrn_reflns_theta_max 24.999
_diffrn_reflns_theta_min 1.379
_exptl_absorpt_coefficient_mu 0.183
_exptl_absorpt_correction_type multi-scan
_exptl_absorpt_process_details SADABS
_exptl_crystal_colour colorless
_exptl_crystal_density_diffrn 1.363
_exptl_crystal_description block
_exptl_crystal_F_000 1132
_exptl_crystal_size_max 0.300
_exptl_crystal_size_mid 0.200
_exptl_crystal_size_min 0.200
_exptl_transmission_factor_max 0.7458
_exptl_transmission_factor_min 0.4537
_refine_diff_density_max 0.877
_refine_diff_density_min -0.378
_refine_diff_density_rms 0.113
_refine_ls_extinction_method none
_refine_ls_goodness_of_fit_ref 1.061
_refine_ls_hydrogen_treatment constr
_refine_ls_matrix_type full
_refine_ls_number_parameters 347
_refine_ls_number_reflns 4553
_refine_ls_number_restraints 1
_refine_ls_restrained_S_all 1.063
_refine_ls_R_factor_all 0.1521
_refine_ls_R_factor_gt 0.1224
_refine_ls_shift/su_max 0.000
_refine_ls_shift/su_mean 0.000
_refine_ls_structure_factor_coef Fsqd
_refine_ls_weighting_details 'w=1/[\s^2^(Fo^2^)+(0.1000P)^2^+6.8701P] where P=(Fo^2^+2Fc^2^)/3'
_refine_ls_weighting_scheme calc
_refine_ls_wR_factor_gt 0.2709
_refine_ls_wR_factor_ref 0.2914
_reflns_Friedel_coverage 0.000
_reflns_number_gt 2988
_reflns_number_total 4553
_reflns_threshold_expression 'I > 2\s(I)'
_cod_data_source_file d4cc03297g2.cif
_cod_data_source_block 1_a
_cod_depositor_comments
;
The following automatic conversions were performed:

data item '_exptl_absorpt_correction_type' value 'Multi-scan' was
changed to 'multi-scan' in accordance with the
/home/data/users/saulius/crontab/automatic-downloads/rss-feeds/RSC/lib/dictionaries/cif_core.dic
dictionary named 'cif_core.dic' version 2.4.2 last updated on
2011-04-26.

Automatic conversion script
Id: cif_fix_values 8170 2020-07-09 18:12:32Z antanas 

 Adding full bibliography for 7133691--7133692.cif.
;
_cod_original_sg_symbol_H-M 'P 21/n'
_cod_database_code 7133692
_shelx_shelxl_version_number 2014/7
_shelx_space_group_comment
;
The symmetry employed for this shelxl refinement is uniquely defined
by the following loop, which should always be used as a source of
symmetry information in preference to the above space-group names.
They are only intended as comments.
;
_shelx_estimated_absorpt_t_min 0.947
_shelx_estimated_absorpt_t_max 0.964

loop_
_space_group_symop_operation_xyz
'x, y, z'
'-x+1/2, y+1/2, -z+1/2'
'-x, -y, -z'
'x-1/2, -y-1/2, z-1/2'

loop_
_atom_site_label
_atom_site_type_symbol
_atom_site_fract_x
_atom_site_fract_y
_atom_site_fract_z
_atom_site_U_iso_or_equiv
_atom_site_adp_type
_atom_site_occupancy
_atom_site_site_symmetry_order
_atom_site_calc_flag
_atom_site_refinement_flags_posn
_atom_site_refinement_flags_adp
_atom_site_refinement_flags_occupancy
_atom_site_disorder_assembly
_atom_site_disorder_group
C1 C 0.2466(9) 0.61707(18) 0.4014(4) 0.0502(14) Uani 1 1 d . . . . .
C2 C 0.2717(9) 0.63395(17) 0.4970(4) 0.0468(13) Uani 1 1 d . . . . .
C3 C 0.2719(8) 0.59709(17) 0.5653(4) 0.0422(12) Uani 1 1 d . . . . .
C4 C 0.2600(8) 0.55807(17) 0.5093(4) 0.0413(12) Uani 1 1 d . . . . .
C5 C 0.2716(8) 0.51025(17) 0.5405(4) 0.0450(12) Uani 1 1 d . . . . .
C6 C 0.3302(9) 0.49865(19) 0.6419(5) 0.0551(15) Uani 1 1 d . . . . .
H6 H 0.3685 0.5212 0.6885 0.066 Uiso 1 1 calc DR U . . .
C7 C 0.3310(10) 0.4533(2) 0.6726(5) 0.0639(17) Uani 1 1 d . . . . .
H7 H 0.3674 0.4458 0.7397 0.077 Uiso 1 1 calc R U . . .
C8 C 0.2773(10) 0.4202(2) 0.6028(7) 0.072(2) Uani 1 1 d . . . . .
H8 H 0.2730 0.3903 0.6239 0.086 Uiso 1 1 calc R U . . .
C9 C 0.2302(9) 0.4299(2) 0.5037(6) 0.0644(18) Uani 1 1 d . . . . .
H9 H 0.2000 0.4068 0.4572 0.077 Uiso 1 1 calc R U . . .
C10 C 0.2280(8) 0.47538(19) 0.4725(5) 0.0535(14) Uani 1 1 d . . . . .
C11 C 0.2401(13) 0.6436(2) 0.3056(5) 0.0728(19) Uani 1 1 d . . . . .
C12 C 0.3013(10) 0.68189(18) 0.5315(4) 0.0542(15) Uani 1 1 d . . . . .
C13 C 0.4856(11) 0.6947(2) 0.5772(5) 0.0673(18) Uani 1 1 d . . . . .
H13 H 0.5905 0.6742 0.5821 0.081 Uiso 1 1 calc R U . . .
C14 C 0.5149(16) 0.7386(3) 0.6163(6) 0.096(3) Uani 1 1 d . . . . .
H14 H 0.6374 0.7470 0.6496 0.115 Uiso 1 1 calc R U . . .
C15 C 0.3625(19) 0.7689(3) 0.6050(7) 0.115(4) Uani 1 1 d . . . . .
H15 H 0.3825 0.7984 0.6286 0.138 Uiso 1 1 calc R U . . .
C16 C 0.1830(18) 0.7566(3) 0.5599(8) 0.112(4) Uani 1 1 d . . . . .
H16 H 0.0796 0.7774 0.5533 0.135 Uiso 1 1 calc R U . . .
C17 C 0.1505(12) 0.7125(2) 0.5227(6) 0.079(2) Uani 1 1 d . . . . .
H17 H 0.0258 0.7042 0.4920 0.095 Uiso 1 1 calc R U . . .
C18 C 0.2681(8) 0.60226(17) 0.6773(4) 0.0464(13) Uani 1 1 d . . . . .
H18 H 0.2112 0.5740 0.6995 0.056 Uiso 1 1 calc DR U . . .
C19 C 0.1264(10) 0.6391(2) 0.7029(4) 0.0559(15) Uani 1 1 d . . . . .
C20 C 0.0776(14) 0.7035(3) 0.8032(6) 0.096(3) Uani 1 1 d . . . . .
H20A H 0.0182 0.7205 0.7454 0.115 Uiso 1 1 calc R U . . .
H20B H -0.0278 0.6905 0.8375 0.115 Uiso 1 1 calc R U . . .
C21 C 0.201(2) 0.7330(4) 0.8710(9) 0.156(6) Uani 1 1 d . . . . .
H21A H 0.2543 0.7161 0.9293 0.233 Uiso 1 1 calc R U . . .
H21B H 0.1233 0.7578 0.8913 0.233 Uiso 1 1 calc R U . . .
H21C H 0.3087 0.7445 0.8372 0.233 Uiso 1 1 calc R U . . .
C22 C 0.4984(9) 0.58763(19) 0.8267(4) 0.0520(14) Uani 1 1 d . . . . .
C23 C 0.7553(11) 0.5817(2) 0.9695(4) 0.0670(18) Uani 1 1 d . . . . .
C24 C 0.9607(13) 0.6005(4) 0.9841(6) 0.107(3) Uani 1 1 d . . . . .
H24A H 1.0377 0.5875 0.9352 0.161 Uiso 1 1 calc R U . . .
H24B H 1.0210 0.5932 1.0506 0.161 Uiso 1 1 calc R U . . .
H24C H 0.9557 0.6328 0.9759 0.161 Uiso 1 1 calc R U . . .
C25 C 0.6281(15) 0.6003(3) 1.0441(6) 0.102(3) Uani 1 1 d . . . . .
H25A H 0.6267 0.6327 1.0402 0.153 Uiso 1 1 calc R U . . .
H25B H 0.6804 0.5910 1.1106 0.153 Uiso 1 1 calc R U . . .
H25C H 0.4952 0.5890 1.0292 0.153 Uiso 1 1 calc R U . . .
C26 C 0.7592(18) 0.5309(3) 0.9672(7) 0.120(4) Uani 1 1 d . . . . .
H26A H 0.6260 0.5196 0.9543 0.179 Uiso 1 1 calc R U . . .
H26B H 0.8188 0.5197 1.0309 0.179 Uiso 1 1 calc R U . . .
H26C H 0.8354 0.5210 0.9149 0.179 Uiso 1 1 calc R U . . .
C00O C 0.1825(9) 0.5416(2) 0.3256(4) 0.0539(14) Uani 1 1 d . . . . .
F1 F 0.3660(8) 0.62897(17) 0.2433(3) 0.0932(14) Uani 1 1 d . . . . .
F2 F 0.0594(8) 0.64479(17) 0.2546(3) 0.1009(16) Uani 1 1 d . . . . .
F3 F 0.2878(10) 0.68634(14) 0.3263(3) 0.116(2) Uani 1 1 d . . . . .
N1 N 0.2381(7) 0.57002(15) 0.4077(3) 0.0469(11) Uani 1 1 d . . . . .
N2 N 0.4660(7) 0.60467(15) 0.7313(3) 0.0490(11) Uani 1 1 d . . . . .
O1 O 0.2076(7) 0.66770(15) 0.7712(3) 0.0712(13) Uani 1 1 d . . . . .
O2 O -0.0443(7) 0.63992(16) 0.6679(4) 0.0726(13) Uani 1 1 d . . . . .
O3 O 0.3778(8) 0.56491(19) 0.8636(4) 0.0828(15) Uani 1 1 d . . . . .
O4 O 0.6775(6) 0.59859(15) 0.8680(3) 0.0603(11) Uani 1 1 d . . . . .
O5 O 0.1444(9) 0.55604(18) 0.2427(3) 0.0882(17) Uani 1 1 d . . . . .
S1 S 0.1696(2) 0.48319(6) 0.34405(13) 0.0625(5) Uani 1 1 d . . . . .

loop_
_atom_site_aniso_label
_atom_site_aniso_U_11
_atom_site_aniso_U_22
_atom_site_aniso_U_33
_atom_site_aniso_U_23
_atom_site_aniso_U_13
_atom_site_aniso_U_12
C1 0.057(4) 0.046(3) 0.046(3) 0.002(2) -0.001(3) 0.006(3)
C2 0.051(3) 0.043(3) 0.045(3) 0.002(2) -0.003(2) 0.003(2)
C3 0.045(3) 0.040(3) 0.040(3) 0.000(2) -0.002(2) 0.005(2)
C4 0.036(3) 0.044(3) 0.043(3) -0.002(2) 0.002(2) 0.003(2)
C5 0.034(3) 0.040(3) 0.063(3) -0.003(2) 0.011(2) 0.004(2)
C6 0.046(4) 0.060(3) 0.060(3) 0.018(3) 0.009(3) 0.010(3)
C7 0.065(4) 0.048(3) 0.081(4) 0.019(3) 0.016(3) 0.009(3)
C8 0.050(4) 0.046(3) 0.121(7) 0.009(4) 0.014(4) -0.001(3)
C9 0.048(4) 0.040(3) 0.103(6) -0.011(3) 0.004(3) 0.001(3)
C10 0.034(3) 0.048(3) 0.077(4) -0.012(3) 0.003(3) 0.002(2)
C11 0.091(6) 0.068(4) 0.058(4) 0.009(3) -0.003(4) 0.010(4)
C12 0.069(4) 0.042(3) 0.049(3) 0.004(2) -0.003(3) 0.000(3)
C13 0.077(5) 0.059(4) 0.064(4) 0.015(3) -0.006(3) -0.009(3)
C14 0.127(8) 0.061(5) 0.093(6) 0.008(4) -0.025(5) -0.030(5)
C15 0.178(11) 0.047(4) 0.109(7) -0.008(4) -0.031(7) -0.018(6)
C16 0.153(10) 0.048(4) 0.126(8) -0.019(4) -0.028(7) 0.020(5)
C17 0.086(5) 0.050(4) 0.093(5) -0.010(3) -0.020(4) 0.011(4)
C18 0.047(3) 0.045(3) 0.046(3) 0.001(2) 0.001(2) 0.004(2)
C19 0.055(4) 0.058(3) 0.054(3) -0.006(3) 0.001(3) 0.008(3)
C20 0.108(7) 0.086(5) 0.092(6) -0.033(4) 0.002(5) 0.039(5)
C21 0.183(13) 0.148(10) 0.128(9) -0.094(8) -0.017(8) 0.044(9)
C22 0.050(4) 0.057(3) 0.049(3) 0.006(3) 0.003(3) 0.003(3)
C23 0.080(5) 0.078(4) 0.040(3) 0.008(3) -0.005(3) 0.013(4)
C24 0.081(6) 0.168(9) 0.066(5) 0.016(5) -0.018(4) -0.018(6)
C25 0.125(8) 0.128(7) 0.056(4) 0.003(4) 0.018(4) 0.014(6)
C26 0.151(10) 0.096(6) 0.105(7) 0.023(5) -0.017(6) 0.040(6)
C00O 0.056(4) 0.055(3) 0.050(3) -0.013(3) 0.000(3) 0.001(3)
F1 0.112(4) 0.113(3) 0.058(2) 0.026(2) 0.024(2) 0.020(3)
F2 0.115(4) 0.122(4) 0.060(2) 0.020(2) -0.016(2) 0.042(3)
F3 0.216(6) 0.062(3) 0.066(3) 0.019(2) 0.002(3) -0.013(3)
N1 0.050(3) 0.044(2) 0.045(2) -0.0047(19) -0.001(2) 0.006(2)
N2 0.054(3) 0.052(3) 0.039(2) 0.0042(19) -0.006(2) 0.006(2)
O1 0.082(3) 0.071(3) 0.058(3) -0.026(2) -0.003(2) 0.019(2)
O2 0.056(3) 0.080(3) 0.079(3) -0.015(2) -0.003(2) 0.020(2)
O3 0.073(3) 0.111(4) 0.063(3) 0.030(3) -0.002(2) -0.017(3)
O4 0.058(3) 0.078(3) 0.043(2) 0.0140(19) -0.0041(19) 0.000(2)
O5 0.125(5) 0.090(4) 0.046(3) -0.015(2) -0.008(3) 0.009(3)
S1 0.0492(10) 0.0625(10) 0.0742(11) -0.0251(8) 0.0001(7) -0.0023(7)

loop_
_atom_type_symbol
_atom_type_description
_atom_type_scat_dispersion_real
_atom_type_scat_dispersion_imag
_atom_type_scat_source
C C 0.0033 0.0016 'International Tables Vol C Tables 4.2.6.8 and 6.1.1.4'
H H 0.0000 0.0000 'International Tables Vol C Tables 4.2.6.8 and 6.1.1.4'
F F 0.0171 0.0103 'International Tables Vol C Tables 4.2.6.8 and 6.1.1.4'
N N 0.0061 0.0033 'International Tables Vol C Tables 4.2.6.8 and 6.1.1.4'
O O 0.0106 0.0060 'International Tables Vol C Tables 4.2.6.8 and 6.1.1.4'
S S 0.1246 0.1234 'International Tables Vol C Tables 4.2.6.8 and 6.1.1.4'

loop_
_geom_angle_atom_site_label_1
_geom_angle_atom_site_label_2
_geom_angle_atom_site_label_3
_geom_angle
_geom_angle_site_symmetry_1
_geom_angle_site_symmetry_3
_geom_angle_publ_flag
C2 C1 N1 108.0(5) . . ?
C2 C1 C11 126.8(5) . . ?
N1 C1 C11 125.1(5) . . ?
C1 C2 C3 108.2(5) . . ?
C1 C2 C12 129.3(5) . . ?
C3 C2 C12 122.5(5) . . ?
C4 C3 C2 107.3(4) . . ?
C4 C3 C18 128.4(5) . . ?
C2 C3 C18 124.1(4) . . ?
C3 C4 N1 108.2(4) . . ?
C3 C4 C5 130.8(5) . . ?
N1 C4 C5 121.0(4) . . ?
C10 C5 C6 117.8(5) . . ?
C10 C5 C4 121.8(5) . . ?
C6 C5 C4 120.4(5) . . ?
C7 C6 C5 120.4(6) . . ?
C7 C6 H6 119.8 . . ?
C5 C6 H6 119.8 . . ?
C8 C7 C6 119.3(7) . . ?
C8 C7 H7 120.4 . . ?
C6 C7 H7 120.4 . . ?
C9 C8 C7 121.9(6) . . ?
C9 C8 H8 119.0 . . ?
C7 C8 H8 119.0 . . ?
C8 C9 C10 119.0(6) . . ?
C8 C9 H9 120.5 . . ?
C10 C9 H9 120.5 . . ?
C5 C10 C9 121.4(6) . . ?
C5 C10 S1 124.0(5) . . ?
C9 C10 S1 114.5(5) . . ?
F3 C11 F1 106.4(7) . . ?
F3 C11 F2 105.6(6) . . ?
F1 C11 F2 107.8(6) . . ?
F3 C11 C1 109.6(6) . . ?
F1 C11 C1 114.0(6) . . ?
F2 C11 C1 112.9(6) . . ?
C17 C12 C13 119.4(6) . . ?
C17 C12 C2 122.0(6) . . ?
C13 C12 C2 118.6(5) . . ?
C12 C13 C14 120.0(7) . . ?
C12 C13 H13 120.0 . . ?
C14 C13 H13 120.0 . . ?
C15 C14 C13 119.5(8) . . ?
C15 C14 H14 120.3 . . ?
C13 C14 H14 120.3 . . ?
C16 C15 C14 120.5(7) . . ?
C16 C15 H15 119.8 . . ?
C14 C15 H15 119.8 . . ?
C15 C16 C17 120.6(9) . . ?
C15 C16 H16 119.7 . . ?
C17 C16 H16 119.7 . . ?
C12 C17 C16 120.0(8) . . ?
C12 C17 H17 120.0 . . ?
C16 C17 H17 120.0 . . ?
N2 C18 C3 112.4(4) . . ?
N2 C18 C19 115.2(5) . . ?
C3 C18 C19 112.2(4) . . ?
N2 C18 H18 105.3 . . ?
C3 C18 H18 105.3 . . ?
C19 C18 H18 105.3 . . ?
O2 C19 O1 124.6(6) . . ?
O2 C19 C18 122.3(5) . . ?
O1 C19 C18 113.0(5) . . ?
C21 C20 O1 106.8(8) . . ?
C21 C20 H20A 110.4 . . ?
O1 C20 H20A 110.4 . . ?
C21 C20 H20B 110.4 . . ?
O1 C20 H20B 110.4 . . ?
H20A C20 H20B 108.6 . . ?
C20 C21 H21A 109.5 . . ?
C20 C21 H21B 109.5 . . ?
H21A C21 H21B 109.5 . . ?
C20 C21 H21C 109.5 . . ?
H21A C21 H21C 109.5 . . ?
H21B C21 H21C 109.5 . . ?
O3 C22 O4 126.9(5) . . ?
O3 C22 N2 122.8(6) . . ?
O4 C22 N2 110.2(5) . . ?
O4 C23 C24 103.1(6) . . ?
O4 C23 C25 108.3(6) . . ?
C24 C23 C25 112.2(7) . . ?
O4 C23 C26 108.7(6) . . ?
C24 C23 C26 110.8(8) . . ?
C25 C23 C26 113.2(8) . . ?
C23 C24 H24A 109.5 . . ?
C23 C24 H24B 109.5 . . ?
H24A C24 H24B 109.5 . . ?
C23 C24 H24C 109.5 . . ?
H24A C24 H24C 109.5 . . ?
H24B C24 H24C 109.5 . . ?
C23 C25 H25A 109.5 . . ?
C23 C25 H25B 109.5 . . ?
H25A C25 H25B 109.5 . . ?
C23 C25 H25C 109.5 . . ?
H25A C25 H25C 109.5 . . ?
H25B C25 H25C 109.5 . . ?
C23 C26 H26A 109.5 . . ?
C23 C26 H26B 109.5 . . ?
H26A C26 H26B 109.5 . . ?
C23 C26 H26C 109.5 . . ?
H26A C26 H26C 109.5 . . ?
H26B C26 H26C 109.5 . . ?
O5 C00O N1 121.9(6) . . ?
O5 C00O S1 118.5(5) . . ?
N1 C00O S1 119.6(4) . . ?
C1 N1 C4 108.1(4) . . ?
C1 N1 C00O 124.0(5) . . ?
C4 N1 C00O 127.0(5) . . ?
C22 N2 C18 119.3(5) . . ?
C19 O1 C20 116.4(6) . . ?
C22 O4 C23 121.2(5) . . ?
C10 S1 C00O 105.2(3) . . ?

loop_
_geom_bond_atom_site_label_1
_geom_bond_atom_site_label_2
_geom_bond_distance
_geom_bond_site_symmetry_2
_geom_bond_publ_flag
C1 C2 1.365(8) . ?
C1 N1 1.394(7) . ?
C1 C11 1.498(9) . ?
C2 C3 1.420(7) . ?
C2 C12 1.496(7) . ?
C3 C4 1.372(7) . ?
C3 C18 1.509(7) . ?
C4 N1 1.394(7) . ?
C4 C5 1.472(7) . ?
C5 C10 1.383(8) . ?
C5 C6 1.411(8) . ?
C6 C7 1.400(8) . ?
C6 H6 0.9300 . ?
C7 C8 1.373(10) . ?
C7 H7 0.9300 . ?
C8 C9 1.357(10) . ?
C8 H8 0.9300 . ?
C9 C10 1.405(8) . ?
C9 H9 0.9300 . ?
C10 S1 1.733(7) . ?
C11 F3 1.325(8) . ?
C11 F1 1.328(9) . ?
C11 F2 1.334(9) . ?
C12 C17 1.359(9) . ?
C12 C13 1.380(9) . ?
C13 C14 1.405(10) . ?
C13 H13 0.9300 . ?
C14 C15 1.362(14) . ?
C14 H14 0.9300 . ?
C15 C16 1.346(14) . ?
C15 H15 0.9300 . ?
C16 C17 1.401(10) . ?
C16 H16 0.9300 . ?
C17 H17 0.9300 . ?
C18 N2 1.452(7) . ?
C18 C19 1.515(8) . ?
C18 H18 0.9800 . ?
C19 O2 1.198(7) . ?
C19 O1 1.318(7) . ?
C20 C21 1.453(13) . ?
C20 O1 1.471(8) . ?
C20 H20A 0.9700 . ?
C20 H20B 0.9700 . ?
C21 H21A 0.9600 . ?
C21 H21B 0.9600 . ?
C21 H21C 0.9600 . ?
C22 O3 1.205(7) . ?
C22 O4 1.317(7) . ?
C22 N2 1.366(7) . ?
C23 O4 1.486(7) . ?
C23 C24 1.490(11) . ?
C23 C25 1.492(11) . ?
C23 C26 1.501(11) . ?
C24 H24A 0.9600 . ?
C24 H24B 0.9600 . ?
C24 H24C 0.9600 . ?
C25 H25A 0.9600 . ?
C25 H25B 0.9600 . ?
C25 H25C 0.9600 . ?
C26 H26A 0.9600 . ?
C26 H26B 0.9600 . ?
C26 H26C 0.9600 . ?
C00O O5 1.187(7) . ?
C00O N1 1.400(7) . ?
C00O S1 1.747(6) . ?

loop_
_geom_torsion_atom_site_label_1
_geom_torsion_atom_site_label_2
_geom_torsion_atom_site_label_3
_geom_torsion_atom_site_label_4
_geom_torsion
_geom_torsion_site_symmetry_1
_geom_torsion_site_symmetry_2
_geom_torsion_site_symmetry_3
_geom_torsion_site_symmetry_4
_geom_torsion_publ_flag
N1 C1 C2 C3 -2.1(7) . . . . ?
C11 C1 C2 C3 -179.0(6) . . . . ?
N1 C1 C2 C12 176.1(6) . . . . ?
C11 C1 C2 C12 -0.9(11) . . . . ?
C1 C2 C3 C4 3.9(6) . . . . ?
C12 C2 C3 C4 -174.4(5) . . . . ?
C1 C2 C3 C18 -171.3(5) . . . . ?
C12 C2 C3 C18 10.4(9) . . . . ?
C2 C3 C4 N1 -4.2(6) . . . . ?
C18 C3 C4 N1 170.8(5) . . . . ?
C2 C3 C4 C5 174.2(5) . . . . ?
C18 C3 C4 C5 -10.8(10) . . . . ?
C3 C4 C5 C10 170.6(6) . . . . ?
N1 C4 C5 C10 -11.2(8) . . . . ?
C3 C4 C5 C6 -10.0(9) . . . . ?
N1 C4 C5 C6 168.2(5) . . . . ?
C10 C5 C6 C7 -4.0(8) . . . . ?
C4 C5 C6 C7 176.5(5) . . . . ?
C5 C6 C7 C8 1.1(9) . . . . ?
C6 C7 C8 C9 2.5(10) . . . . ?
C7 C8 C9 C10 -2.9(10) . . . . ?
C6 C5 C10 C9 3.6(8) . . . . ?
C4 C5 C10 C9 -176.9(5) . . . . ?
C6 C5 C10 S1 -175.6(4) . . . . ?
C4 C5 C10 S1 3.8(8) . . . . ?
C8 C9 C10 C5 -0.3(9) . . . . ?
C8 C9 C10 S1 179.0(5) . . . . ?
C2 C1 C11 F3 7.9(10) . . . . ?
N1 C1 C11 F3 -168.5(6) . . . . ?
C2 C1 C11 F1 127.0(7) . . . . ?
N1 C1 C11 F1 -49.5(9) . . . . ?
C2 C1 C11 F2 -109.6(7) . . . . ?
N1 C1 C11 F2 74.0(8) . . . . ?
C1 C2 C12 C17 73.4(9) . . . . ?
C3 C2 C12 C17 -108.6(7) . . . . ?
C1 C2 C12 C13 -109.1(7) . . . . ?
C3 C2 C12 C13 68.8(8) . . . . ?
C17 C12 C13 C14 1.6(10) . . . . ?
C2 C12 C13 C14 -175.9(6) . . . . ?
C12 C13 C14 C15 -2.7(12) . . . . ?
C13 C14 C15 C16 2.3(16) . . . . ?
C14 C15 C16 C17 -0.8(17) . . . . ?
C13 C12 C17 C16 -0.1(11) . . . . ?
C2 C12 C17 C16 177.3(8) . . . . ?
C15 C16 C17 C12 -0.4(15) . . . . ?
C4 C3 C18 N2 95.6(7) . . . . ?
C2 C3 C18 N2 -90.2(6) . . . . ?
C4 C3 C18 C19 -132.7(6) . . . . ?
C2 C3 C18 C19 41.6(7) . . . . ?
N2 C18 C19 O2 -176.1(6) . . . . ?
C3 C18 C19 O2 53.6(8) . . . . ?
N2 C18 C19 O1 -0.1(7) . . . . ?
C3 C18 C19 O1 -130.5(5) . . . . ?
C2 C1 N1 C4 -0.5(6) . . . . ?
C11 C1 N1 C4 176.5(6) . . . . ?
C2 C1 N1 C00O 169.6(5) . . . . ?
C11 C1 N1 C00O -13.4(9) . . . . ?
C3 C4 N1 C1 3.0(6) . . . . ?
C5 C4 N1 C1 -175.6(5) . . . . ?
C3 C4 N1 C00O -166.7(5) . . . . ?
C5 C4 N1 C00O 14.7(8) . . . . ?
O5 C00O N1 C1 2.5(10) . . . . ?
S1 C00O N1 C1 -177.8(4) . . . . ?
O5 C00O N1 C4 170.7(6) . . . . ?
S1 C00O N1 C4 -9.7(8) . . . . ?
O3 C22 N2 C18 10.8(9) . . . . ?
O4 C22 N2 C18 -171.1(5) . . . . ?
C3 C18 N2 C22 -148.1(5) . . . . ?
C19 C18 N2 C22 81.7(6) . . . . ?
O2 C19 O1 C20 -1.9(10) . . . . ?
C18 C19 O1 C20 -177.7(6) . . . . ?
C21 C20 O1 C19 -175.0(8) . . . . ?
O3 C22 O4 C23 2.0(10) . . . . ?
N2 C22 O4 C23 -176.0(5) . . . . ?
C24 C23 O4 C22 177.8(6) . . . . ?
C25 C23 O4 C22 -63.2(8) . . . . ?
C26 C23 O4 C22 60.2(9) . . . . ?
C5 C10 S1 C00O 0.6(6) . . . . ?
C9 C10 S1 C00O -178.7(5) . . . . ?
O5 C00O S1 C10 -178.5(6) . . . . ?
N1 C00O S1 C10 1.8(6) . . . . ?
